data_7114195
loop_
_publ_author_name
'Jeffery, John C.'
'Green, Michael'
'Lynam, Jason M.'

_publ_section_title
;
 Ligand exchange reactions within the coordination sphere of a molybdenum
 ??2(4e)-alkyne complex: the formation of an indole in a cascade reaction
 involving an alkyne and isonitrile ligands
;
_journal_issue 24
_journal_name_full 'Chemical Communications'
_journal_page_first 3056
_journal_paper_doi 10.1039/b208867c
_journal_year 2002
_chemical_formula_sum 'C30 H35 B F4 Mo O3 P2'
_chemical_formula_weight 688.27
_chemical_name_systematic
; 
? 
;
_space_group_IT_number 14
_symmetry_cell_setting monoclinic
_symmetry_space_group_name_Hall '-P 2ybc'
_symmetry_space_group_name_H-M 'P 1 21/c 1'
_atom_sites_solution_hydrogens geom
_atom_sites_solution_primary direct
_atom_sites_solution_secondary difmap
_audit_creation_method SHELXL-97
_cell_angle_alpha 90.00
_cell_angle_beta 97.473(2)
_cell_angle_gamma 90.00
_cell_formula_units_Z 4
_cell_length_a 12.0856(13)
_cell_length_b 21.494(2)
_cell_length_c 11.8962(13)
_cell_measurement_temperature 173(2)
_cell_volume 3064.0(5)
_computing_cell_refinement 'Bruker SMART'
_computing_data_collection 'Bruker SMART'
_computing_data_reduction 'Bruker SHELXTL'
_computing_molecular_graphics 'Bruker SHELXTL'
_computing_publication_material 'Bruker SHELXTL'
_computing_structure_refinement 'SHELXL-97 (Sheldrick, 1997)'
_computing_structure_solution 'SHELXS-97 (Sheldrick, 1990)'
_diffrn_ambient_temperature 173(2)
_diffrn_measured_fraction_theta_full 0.991
_diffrn_measured_fraction_theta_max 0.991
_diffrn_measurement_device_type 'CCD area detector'
_diffrn_measurement_method 'phi and omega scans'
_diffrn_radiation_monochromator graphite
_diffrn_radiation_source 'fine-focus sealed tube'
_diffrn_radiation_type MoK\a
_diffrn_radiation_wavelength 0.71073
_diffrn_reflns_av_R_equivalents 0.0228
_diffrn_reflns_av_sigmaI/netI 0.0203
_diffrn_reflns_limit_h_max 14
_diffrn_reflns_limit_h_min -15
_diffrn_reflns_limit_k_max 27
_diffrn_reflns_limit_k_min -26
_diffrn_reflns_limit_l_max 15
_diffrn_reflns_limit_l_min -15
_diffrn_reflns_number 19836
_diffrn_reflns_theta_full 27.52
_diffrn_reflns_theta_max 27.52
_diffrn_reflns_theta_min 1.70
_exptl_absorpt_coefficient_mu 0.587
_exptl_absorpt_process_details SADABS
_exptl_crystal_colour blue
_exptl_crystal_density_diffrn 1.492
_exptl_crystal_density_method 'not measured'
_exptl_crystal_F_000 1408
_exptl_crystal_size_max 0.4
_exptl_crystal_size_mid 0.35
_exptl_crystal_size_min 0.3
_refine_diff_density_max 1.336
_refine_diff_density_min -1.238
_refine_diff_density_rms 0.070
_refine_ls_extinction_method none
_refine_ls_goodness_of_fit_ref 1.037
_refine_ls_hydrogen_treatment mixed
_refine_ls_matrix_type full
_refine_ls_number_parameters 383
_refine_ls_number_reflns 6992
_refine_ls_number_restraints 2
_refine_ls_restrained_S_all 1.040
_refine_ls_R_factor_all 0.0460
_refine_ls_R_factor_gt 0.0374
_refine_ls_shift/su_max 0.001
_refine_ls_shift/su_mean 0.000
_refine_ls_structure_factor_coef Fsqd
_refine_ls_weighting_details 'calc w==1/[\s^2^(Fo^2^)+(0.0418P)^2^+4.4227P] where P==(Fo^2^+2Fc^2^)/3'
_refine_ls_weighting_scheme calc
_refine_ls_wR_factor_gt 0.0941
_refine_ls_wR_factor_ref 0.1006
_reflns_number_gt 5961
_reflns_number_total 6992
_reflns_threshold_expression >2sigma(I)
_cod_data_source_file b208867c.txt
_cod_data_source_block Complex_2
_cod_original_cell_volume 3064.1(6)
_cod_original_sg_symbol_H-M P2(1)/c
_cod_database_code 7114195

loop_
_symmetry_equiv_pos_as_xyz
'x, y, z'
'-x, y+1/2, -z+1/2'
'-x, -y, -z'
'x, -y-1/2, z-1/2'

loop_
_atom_site_label
_atom_site_type_symbol
_atom_site_fract_x
_atom_site_fract_y
_atom_site_fract_z
_atom_site_U_iso_or_equiv
_atom_site_adp_type
_atom_site_occupancy
_atom_site_symmetry_multiplicity
_atom_site_calc_flag
_atom_site_refinement_flags
_atom_site_disorder_assembly
_atom_site_disorder_group
Mo Mo 0.220112(18) 0.157407(10) 0.731895(18) 0.03054(8) Uani 1 1 d . A .
P1 P 0.16547(6) 0.07533(3) 0.85633(6) 0.03392(15) Uani 1 1 d . . .
C11 C 0.0533(3) 0.09871(13) 0.9357(2) 0.0378(6) Uani 1 1 d . . .
C12 C -0.0512(3) 0.11101(15) 0.8767(3) 0.0479(7) Uani 1 1 d . . .
H12 H -0.0628 0.1060 0.7967 0.058 Uiso 1 1 calc R . .
C13 C -0.1389(3) 0.13042(17) 0.9324(4) 0.0605(9) Uani 1 1 d . . .
H13 H -0.2099 0.1386 0.8907 0.073 Uiso 1 1 calc R . .
C14 C -0.1226(4) 0.13788(16) 1.0488(4) 0.0644(11) Uani 1 1 d . . .
H14 H -0.1828 0.1503 1.0877 0.077 Uiso 1 1 calc R . .
C15 C -0.0193(4) 0.12724(15) 1.1074(3) 0.0591(10) Uani 1 1 d . . .
H15 H -0.0078 0.1336 1.1871 0.071 Uiso 1 1 calc R . .
C16 C 0.0691(3) 0.10737(14) 1.0526(3) 0.0463(7) Uani 1 1 d . . .
H16 H 0.1401 0.0997 1.0948 0.056 Uiso 1 1 calc R . .
C17 C 0.2655(3) 0.03712(17) 0.9601(3) 0.0524(8) Uani 1 1 d . . .
H17A H 0.3076 0.0685 1.0078 0.079 Uiso 1 1 calc R . .
H17B H 0.3170 0.0124 0.9211 0.079 Uiso 1 1 calc R . .
H17C H 0.2261 0.0098 1.0075 0.079 Uiso 1 1 calc R . .
C18 C 0.1050(3) 0.00969(13) 0.7731(3) 0.0458(7) Uani 1 1 d . . .
H18A H 0.1630 -0.0110 0.7365 0.069 Uiso 1 1 calc R . .
H18B H 0.0460 0.0246 0.7151 0.069 Uiso 1 1 calc R . .
H18C H 0.0733 -0.0198 0.8230 0.069 Uiso 1 1 calc R . .
P2 P 0.38018(6) 0.09583(4) 0.71193(7) 0.03984(17) Uani 1 1 d D . .
O21 O 0.45229(18) 0.10765(11) 0.6117(2) 0.0572(6) Uani 1 1 d . A .
C21 C 0.4924(4) 0.1690(2) 0.5899(5) 0.0897(16) Uani 1 1 d . . .
H21A H 0.4289 0.1974 0.5731 0.135 Uiso 1 1 calc R A .
H21B H 0.5345 0.1675 0.5249 0.135 Uiso 1 1 calc R . .
H21C H 0.5411 0.1839 0.6568 0.135 Uiso 1 1 calc R . .
O22A O 0.4598(2) 0.10185(14) 0.8312(2) 0.0475(7) Uani 0.80 1 d PD A 1
O22B O 0.5109(8) 0.0951(5) 0.7743(8) 0.040(2) Uani 0.20 1 d PD A 2
C22 C 0.5532(4) 0.0638(3) 0.8624(4) 0.0988(18) Uani 1 1 d D . .
O23 O 0.35556(17) 0.02382(9) 0.69279(17) 0.0407(4) Uani 1 1 d . A .
C23 C 0.4188(3) -0.01937(17) 0.6330(3) 0.0576(9) Uani 1 1 d . . .
H23A H 0.4019 -0.0123 0.5512 0.086 Uiso 1 1 calc R A .
H23B H 0.3987 -0.0621 0.6507 0.086 Uiso 1 1 calc R . .
H23C H 0.4988 -0.0130 0.6566 0.086 Uiso 1 1 calc R . .
C3 C 0.0921(2) 0.15066(12) 0.6078(2) 0.0321(5) Uani 1 1 d . . .
C31 C -0.0204(2) 0.16804(13) 0.5563(2) 0.0367(6) Uani 1 1 d . A .
C32 C -0.0930(2) 0.20019(13) 0.6169(3) 0.0433(7) Uani 1 1 d . . .
H32 H -0.0684 0.2132 0.6923 0.052 Uiso 1 1 calc R A .
C33 C -0.2012(3) 0.21355(16) 0.5685(3) 0.0529(8) Uani 1 1 d . A .
H33 H -0.2505 0.2350 0.6110 0.064 Uiso 1 1 calc R . .
C34 C -0.2371(3) 0.19547(19) 0.4579(3) 0.0599(10) Uani 1 1 d . . .
H34 H -0.3108 0.2051 0.4243 0.072 Uiso 1 1 calc R A .
C35 C -0.1664(3) 0.1636(2) 0.3968(3) 0.0611(10) Uani 1 1 d . A .
H35 H -0.1917 0.1511 0.3212 0.073 Uiso 1 1 calc R . .
C36 C -0.0584(3) 0.14945(17) 0.4447(3) 0.0487(8) Uani 1 1 d . . .
H36 H -0.0101 0.1272 0.4020 0.058 Uiso 1 1 calc R A .
C4 C 0.1760(2) 0.11654(12) 0.5787(2) 0.0315(5) Uani 1 1 d . A .
C41 C 0.1974(2) 0.07672(13) 0.4840(2) 0.0320(5) Uani 1 1 d . . .
C42 C 0.1596(3) 0.01590(16) 0.4746(3) 0.0481(8) Uani 1 1 d . A .
H42 H 0.1193 -0.0009 0.5309 0.058 Uiso 1 1 calc R . .
C43 C 0.1802(3) -0.02049(17) 0.3839(3) 0.0535(8) Uani 1 1 d . . .
H43 H 0.1559 -0.0625 0.3794 0.064 Uiso 1 1 calc R A .
C44 C 0.2360(3) 0.00394(17) 0.2996(3) 0.0509(8) Uani 1 1 d . A .
H44 H 0.2477 -0.0208 0.2360 0.061 Uiso 1 1 calc R . .
C45 C 0.2743(3) 0.06400(16) 0.3083(3) 0.0465(7) Uani 1 1 d . . .
H45 H 0.3136 0.0807 0.2511 0.056 Uiso 1 1 calc R A .
C46 C 0.2558(2) 0.10039(14) 0.4002(2) 0.0389(6) Uani 1 1 d . A .
H46 H 0.2833 0.1418 0.4060 0.047 Uiso 1 1 calc R . .
C52 C 0.1510(3) 0.23135(14) 0.8492(3) 0.0472(7) Uani 1 1 d . . .
H52 H 0.0773 0.2281 0.8682 0.057 Uiso 1 1 calc R A .
C51 C 0.2489(3) 0.20840(14) 0.9130(3) 0.0484(8) Uani 1 1 d . A .
H51 H 0.2522 0.1866 0.9829 0.058 Uiso 1 1 calc R . .
C55 C 0.3401(3) 0.22277(15) 0.8571(3) 0.0495(8) Uani 1 1 d . . .
H55 H 0.4159 0.2130 0.8827 0.059 Uiso 1 1 calc R A .
C54 C 0.3004(3) 0.25423(14) 0.7560(3) 0.0492(8) Uani 1 1 d . A .
H54 H 0.3442 0.2689 0.7007 0.059 Uiso 1 1 calc R . .
C53 C 0.1831(3) 0.26008(14) 0.7517(3) 0.0491(7) Uani 1 1 d . A .
H53 H 0.1345 0.2799 0.6934 0.059 Uiso 1 1 calc R . .
B1 B 0.5487(3) 0.15600(19) 0.1383(4) 0.0538(9) Uani 1 1 d . . .
F1 F 0.6169(3) 0.10531(15) 0.1430(3) 0.1095(11) Uani 1 1 d . . .
F2 F 0.5723(2) 0.19296(13) 0.0473(3) 0.0924(8) Uani 1 1 d . . .
F3 F 0.5663(3) 0.18779(17) 0.2379(3) 0.1244(14) Uani 1 1 d . . .
F4 F 0.4398(2) 0.14018(15) 0.1176(2) 0.0893(9) Uani 1 1 d . . .

loop_
_atom_site_aniso_label
_atom_site_aniso_U_11
_atom_site_aniso_U_22
_atom_site_aniso_U_33
_atom_site_aniso_U_23
_atom_site_aniso_U_13
_atom_site_aniso_U_12
Mo 0.03448(13) 0.02864(12) 0.02707(12) 0.00127(8) -0.00142(8) -0.00702(9)
P1 0.0437(4) 0.0308(3) 0.0266(3) 0.0028(3) 0.0021(3) -0.0038(3)
C11 0.0497(16) 0.0293(13) 0.0355(14) 0.0005(11) 0.0089(12) -0.0086(11)
C12 0.0506(17) 0.0431(16) 0.0502(18) -0.0066(14) 0.0067(14) -0.0058(14)
C13 0.0527(19) 0.0460(19) 0.085(3) -0.0054(18) 0.0162(18) -0.0064(15)
C14 0.079(3) 0.0371(17) 0.086(3) -0.0094(18) 0.045(2) -0.0132(17)
C15 0.095(3) 0.0400(17) 0.0492(19) -0.0076(14) 0.036(2) -0.0194(18)
C16 0.068(2) 0.0368(15) 0.0353(15) 0.0004(12) 0.0119(14) -0.0126(14)
C17 0.0591(19) 0.060(2) 0.0371(16) 0.0146(14) 0.0037(14) 0.0114(16)
C18 0.065(2) 0.0312(14) 0.0437(16) -0.0036(12) 0.0147(14) -0.0139(13)
P2 0.0351(4) 0.0385(4) 0.0423(4) 0.0045(3) -0.0088(3) -0.0015(3)
O21 0.0375(11) 0.0518(13) 0.0860(18) 0.0130(12) 0.0222(11) 0.0041(10)
C21 0.060(2) 0.071(3) 0.146(5) 0.028(3) 0.041(3) -0.011(2)
O22A 0.0370(14) 0.0588(17) 0.0424(15) -0.0113(13) -0.0110(12) 0.0169(12)
O22B 0.042(6) 0.047(6) 0.031(5) -0.002(4) 0.000(4) -0.004(5)
C22 0.077(3) 0.109(4) 0.095(3) -0.022(3) -0.050(3) 0.042(3)
O23 0.0443(11) 0.0366(10) 0.0411(11) 0.0006(8) 0.0056(9) 0.0042(8)
C23 0.063(2) 0.053(2) 0.059(2) -0.0139(16) 0.0164(17) 0.0039(17)
C3 0.0358(13) 0.0309(13) 0.0288(12) 0.0050(10) 0.0010(10) -0.0064(10)
C31 0.0345(13) 0.0360(14) 0.0382(14) 0.0084(11) -0.0006(11) -0.0072(11)
C32 0.0403(15) 0.0348(14) 0.0536(18) 0.0007(13) 0.0021(13) -0.0038(12)
C33 0.0374(15) 0.0442(17) 0.077(2) 0.0059(16) 0.0051(15) -0.0001(13)
C34 0.0340(16) 0.071(2) 0.071(2) 0.0226(19) -0.0079(15) -0.0029(15)
C35 0.0428(18) 0.095(3) 0.0410(18) 0.0145(18) -0.0091(14) -0.0108(18)
C36 0.0381(15) 0.071(2) 0.0354(15) 0.0096(14) -0.0011(12) -0.0049(15)
C4 0.0346(13) 0.0334(13) 0.0255(12) 0.0046(10) 0.0006(9) -0.0070(10)
C41 0.0283(12) 0.0407(14) 0.0257(12) 0.0022(10) -0.0018(9) -0.0008(10)
C42 0.0589(19) 0.0541(18) 0.0317(14) -0.0061(13) 0.0075(13) -0.0227(15)
C43 0.069(2) 0.0516(19) 0.0399(17) -0.0119(14) 0.0051(15) -0.0189(16)
C44 0.0521(18) 0.062(2) 0.0382(16) -0.0131(14) 0.0056(13) 0.0013(16)
C45 0.0430(16) 0.063(2) 0.0352(15) 0.0037(14) 0.0133(12) 0.0034(14)
C46 0.0398(14) 0.0412(15) 0.0363(14) 0.0075(12) 0.0072(11) 0.0024(12)
C52 0.0532(18) 0.0351(15) 0.0543(18) -0.0140(13) 0.0102(14) -0.0103(13)
C51 0.071(2) 0.0394(16) 0.0333(15) -0.0097(12) 0.0003(14) -0.0168(15)
C55 0.0477(17) 0.0424(16) 0.0543(19) -0.0128(14) -0.0086(14) -0.0121(14)
C54 0.0593(19) 0.0362(15) 0.0518(18) -0.0032(13) 0.0061(15) -0.0202(14)
C53 0.061(2) 0.0274(14) 0.0553(19) -0.0019(13) -0.0049(15) -0.0051(13)
B1 0.046(2) 0.051(2) 0.061(2) -0.0093(18) -0.0061(17) 0.0079(16)
F1 0.138(3) 0.102(2) 0.095(2) 0.0220(17) 0.0378(19) 0.073(2)
F2 0.0908(19) 0.0702(16) 0.113(2) 0.0162(15) 0.0002(16) -0.0218(14)
F3 0.118(2) 0.141(3) 0.096(2) -0.065(2) -0.0544(18) 0.041(2)
F4 0.0573(13) 0.144(2) 0.0687(15) -0.0336(16) 0.0167(11) -0.0282(15)

loop_
_atom_type_symbol
_atom_type_description
_atom_type_scat_dispersion_real
_atom_type_scat_dispersion_imag
_atom_type_scat_source
C C 0.0033 0.0016 'International Tables Vol C Tables 4.2.6.8 and 6.1.1.4'
H H 0.0000 0.0000 'International Tables Vol C Tables 4.2.6.8 and 6.1.1.4'
B B 0.0013 0.0007 'International Tables Vol C Tables 4.2.6.8 and 6.1.1.4'
O O 0.0106 0.0060 'International Tables Vol C Tables 4.2.6.8 and 6.1.1.4'
F F 0.0171 0.0103 'International Tables Vol C Tables 4.2.6.8 and 6.1.1.4'
P P 0.1023 0.0942 'International Tables Vol C Tables 4.2.6.8 and 6.1.1.4'
Mo Mo -1.6832 0.6857 'International Tables Vol C Tables 4.2.6.8 and 6.1.1.4'

loop_
_geom_angle_atom_site_label_1
_geom_angle_atom_site_label_2
_geom_angle_atom_site_label_3
_geom_angle
C3 Mo C4 38.62(11)
C3 Mo C53 90.19(11)
C4 Mo C53 118.78(11)
C3 Mo C54 115.54(11)
C4 Mo C54 124.11(11)
C53 Mo C54 36.14(12)
C3 Mo C52 100.81(12)
C4 Mo C52 139.16(11)
C53 Mo C52 35.62(12)
C54 Mo C52 59.22(12)
C3 Mo P2 116.53(8)
C4 Mo P2 78.00(8)
C53 Mo P2 136.41(9)
C54 Mo P2 100.40(9)
C52 Mo P2 142.63(9)
C3 Mo C55 148.15(11)
C4 Mo C55 151.52(11)
C53 Mo C55 58.43(12)
C54 Mo C55 34.86(11)
C52 Mo C55 57.65(12)
P2 Mo C55 87.36(9)
C3 Mo C51 134.67(12)
C4 Mo C51 173.11(11)
C53 Mo C51 58.04(12)
C54 Mo C51 57.69(11)
C52 Mo C51 34.55(12)
P2 Mo C51 108.57(9)
C55 Mo C51 33.81(11)
C3 Mo P1 98.65(7)
C4 Mo P1 99.84(7)
C53 Mo P1 124.43(9)
C54 Mo P1 136.04(9)
C52 Mo P1 89.06(8)
P2 Mo P1 86.92(3)
C55 Mo P1 103.65(9)
C51 Mo P1 78.78(8)
C17 P1 C11 104.35(15)
C17 P1 C18 101.80(17)
C11 P1 C18 102.84(14)
C17 P1 Mo 122.06(12)
C11 P1 Mo 113.11(9)
C18 P1 Mo 110.52(10)
C12 C11 C16 118.5(3)
C12 C11 P1 118.7(2)
C16 C11 P1 122.8(2)
C13 C12 C11 121.2(3)
C14 C13 C12 119.7(4)
C15 C14 C13 119.5(3)
C14 C15 C16 121.2(3)
C15 C16 C11 119.8(3)
O21 P2 O23 99.18(13)
O21 P2 O22A 108.96(15)
O23 P2 O22A 106.49(14)
O21 P2 O22B 75.7(4)
O23 P2 O22B 101.8(4)
O22A P2 O22B 35.1(3)
O21 P2 Mo 121.26(9)
O23 P2 Mo 114.64(8)
O22A P2 Mo 105.50(10)
O22B P2 Mo 134.5(4)
C21 O21 P2 120.9(3)
C22 O22A P2 123.6(3)
C22 O22B P2 128.4(8)
O22B C22 O22A 42.6(5)
C23 O23 P2 126.5(2)
C4 C3 C31 136.7(3)
C4 C3 Mo 71.92(16)
C31 C3 Mo 151.3(2)
C32 C31 C36 118.7(3)
C32 C31 C3 121.6(3)
C36 C31 C3 119.6(3)
C33 C32 C31 120.8(3)
C34 C33 C32 119.8(3)
C35 C34 C33 120.2(3)
C34 C35 C36 120.5(3)
C35 C36 C31 120.0(3)
C3 C4 C41 137.5(2)
C3 C4 Mo 69.46(16)
C41 C4 Mo 153.0(2)
C42 C41 C46 118.7(3)
C42 C41 C4 121.6(2)
C46 C41 C4 119.6(2)
C43 C42 C41 120.4(3)
C42 C43 C44 120.4(3)
C45 C44 C43 119.6(3)
C44 C45 C46 120.3(3)
C45 C46 C41 120.5(3)
C51 C52 C53 107.1(3)
C51 C52 Mo 75.15(18)
C53 C52 Mo 69.50(18)
C55 C51 C52 109.0(3)
C55 C51 Mo 72.79(17)
C52 C51 Mo 70.30(17)
C51 C55 C54 108.1(3)
C51 C55 Mo 73.40(16)
C54 C55 Mo 68.85(16)
C55 C54 C53 107.5(3)
C55 C54 Mo 76.30(17)
C53 C54 Mo 70.84(16)
C52 C53 C54 108.2(3)
C52 C53 Mo 74.88(18)
C54 C53 Mo 73.01(18)
F4 B1 F3 108.9(4)
F4 B1 F1 112.1(4)
F3 B1 F1 109.9(3)
F4 B1 F2 107.0(3)
F3 B1 F2 111.3(4)
F1 B1 F2 107.6(3)

loop_
_geom_bond_atom_site_label_1
_geom_bond_atom_site_label_2
_geom_bond_distance
Mo C3 2.000(3)
Mo C4 2.031(3)
Mo C53 2.270(3)
Mo C54 2.298(3)
Mo C52 2.340(3)
Mo P2 2.3812(8)
Mo C55 2.394(3)
Mo C51 2.402(3)
Mo P1 2.4483(7)
P1 C17 1.808(3)
P1 C11 1.821(3)
P1 C18 1.821(3)
C11 C12 1.389(4)
C11 C16 1.391(4)
C12 C13 1.385(5)
C13 C14 1.382(6)
C14 C15 1.368(6)
C15 C16 1.389(5)
P2 O21 1.586(2)
P2 O23 1.587(2)
P2 O22A 1.613(3)
P2 O22B 1.656(9)
O21 C21 1.441(5)
O22A C22 1.403(5)
O22B C22 1.293(10)
O23 C23 1.447(4)
C3 C4 1.333(4)
C3 C31 1.465(4)
C31 C32 1.391(4)
C31 C36 1.405(4)
C32 C33 1.389(4)
C33 C34 1.386(5)
C34 C35 1.375(6)
C35 C36 1.389(4)
C4 C41 1.465(4)
C41 C42 1.384(4)
C41 C46 1.391(4)
C42 C43 1.381(4)
C43 C44 1.383(5)
C44 C45 1.371(5)
C45 C46 1.386(4)
C52 C51 1.409(5)
C52 C53 1.412(5)
C51 C55 1.395(5)
C55 C54 1.408(5)
C54 C53 1.417(5)
B1 F4 1.351(5)
B1 F3 1.361(5)
B1 F1 1.363(5)
B1 F2 1.401(5)
